data_1564398
loop_
_publ_author_name
'Wu, Xiao-Feng'
'Yuan, Yang'
'Zhao, Fengqian'

_publ_section_title
;
 Copper-Catalyzed Enantioselective Carbonylation Toward \a-Chiral
 Secondary Amides
;
_journal_name_full 'Chemical Science'
_journal_paper_doi 10.1039/D1SC04210F
_journal_year 2021
_chemical_formula_sum 'C21 H33 N O'
_chemical_formula_weight 315.48
_space_group_crystal_system monoclinic
_space_group_IT_number 4
_space_group_name_Hall 'P 2yb'
_space_group_name_H-M_alt 'P 1 21 1'
_atom_sites_solution_hydrogens mixed
_audit_creation_method SHELXL-2018/3
_audit_update_record
;
2021-05-18 deposited with the CCDC.	2021-08-25 downloaded from the CCDC.
;
_cell_angle_alpha 90
_cell_angle_beta 103.2538(17)
_cell_angle_gamma 90
_cell_formula_units_Z 2
_cell_length_a 5.08320(10)
_cell_length_b 22.6617(7)
_cell_length_c 8.1122(2)
_cell_measurement_reflns_used 4415
_cell_measurement_temperature 150(2)
_cell_measurement_theta_max 66.61
_cell_measurement_theta_min 3.90
_cell_volume 909.59(4)
_computing_cell_refinement 'SAINT (Bruker, 2013)'
_computing_data_collection 'APEX2 (Bruker, 2014)'
_computing_data_reduction SAINT
_computing_structure_refinement 'SHELXL-2018/3 (Sheldrick, 2015)'
_computing_structure_solution 'SHELXS-97 (Sheldrick, 2008)'
_diffrn_ambient_temperature 150(2)
_diffrn_detector_area_resol_mean 8.3333
_diffrn_measured_fraction_theta_full 0.999
_diffrn_measured_fraction_theta_max 0.999
_diffrn_measurement_device_type 'Bruker APEX-II CCD'
_diffrn_measurement_method '\f and \w scans'
_diffrn_radiation_monochromator multilayer
_diffrn_radiation_source microfocus
_diffrn_radiation_type CuK\a
_diffrn_radiation_wavelength 1.54178
_diffrn_reflns_av_R_equivalents 0.0316
_diffrn_reflns_av_unetI/netI 0.0319
_diffrn_reflns_Laue_measured_fraction_full 0.999
_diffrn_reflns_Laue_measured_fraction_max 0.999
_diffrn_reflns_limit_h_max 6
_diffrn_reflns_limit_h_min -6
_diffrn_reflns_limit_k_max 26
_diffrn_reflns_limit_k_min -26
_diffrn_reflns_limit_l_max 9
_diffrn_reflns_limit_l_min -9
_diffrn_reflns_number 9911
_diffrn_reflns_point_group_measured_fraction_full 0.998
_diffrn_reflns_point_group_measured_fraction_max 0.998
_diffrn_reflns_theta_full 66.610
_diffrn_reflns_theta_max 66.610
_diffrn_reflns_theta_min 3.901
_exptl_absorpt_coefficient_mu 0.525
_exptl_absorpt_correction_T_max 0.98
_exptl_absorpt_correction_T_min 0.85
_exptl_absorpt_correction_type multi-scan
_exptl_absorpt_process_details 'SADABS (Bruker, 2014)'
_exptl_crystal_colour colourless
_exptl_crystal_density_diffrn 1.152
_exptl_crystal_description 'part of a needle'
_exptl_crystal_F_000 348
_exptl_crystal_size_max 0.31
_exptl_crystal_size_mid 0.05
_exptl_crystal_size_min 0.04
_refine_diff_density_max 0.128
_refine_diff_density_min -0.164
_refine_diff_density_rms 0.033
_refine_ls_abs_structure_details
;
 Flack x determined using 1438 quotients [(I+)-(I-)]/[(I+)+(I-)]
 (Parsons, Flack and Wagner, Acta Cryst. B69 (2013) 249-259).
;
_refine_ls_abs_structure_Flack 0.01(12)
_refine_ls_extinction_method none
_refine_ls_goodness_of_fit_ref 1.043
_refine_ls_hydrogen_treatment mixed
_refine_ls_matrix_type full
_refine_ls_number_parameters 213
_refine_ls_number_reflns 3203
_refine_ls_number_restraints 1
_refine_ls_restrained_S_all 1.043
_refine_ls_R_factor_all 0.0346
_refine_ls_R_factor_gt 0.0329
_refine_ls_shift/su_max 0.000
_refine_ls_shift/su_mean 0.000
_refine_ls_structure_factor_coef Fsqd
_refine_ls_weighting_details 'w=1/[\s^2^(Fo^2^)+(0.0563P)^2^+0.0353P] where P=(Fo^2^+2Fc^2^)/3'
_refine_ls_weighting_scheme calc
_refine_ls_wR_factor_gt 0.0831
_refine_ls_wR_factor_ref 0.0847
_reflns_Friedel_coverage 0.944
_reflns_Friedel_fraction_full 0.997
_reflns_Friedel_fraction_max 0.997
_reflns_number_gt 3079
_reflns_number_total 3203
_reflns_threshold_expression 'I > 2\s(I)'
_cod_data_source_file d1sc04210f2.cif
_cod_data_source_block AX2108
_cod_original_sg_symbol_H-M 'P 21'
_cod_database_code 1564398
_shelx_shelxl_version_number 2018/3
_shelx_space_group_comment
;
The symmetry employed for this shelxl refinement is uniquely defined
by the following loop, which should always be used as a source of
symmetry information in preference to the above space-group names.
They are only intended as comments.
;

loop_
_space_group_symop_operation_xyz
'x, y, z'
'-x, y+1/2, -z'

loop_
_atom_site_label
_atom_site_type_symbol
_atom_site_fract_x
_atom_site_fract_y
_atom_site_fract_z
_atom_site_U_iso_or_equiv
_atom_site_adp_type
_atom_site_occupancy
_atom_site_site_symmetry_order
_atom_site_calc_flag
_atom_site_refinement_flags_posn
_atom_site_refinement_flags_adp
_atom_site_refinement_flags_occupancy
_atom_site_disorder_assembly
_atom_site_disorder_group
C1 C 0.5716(4) 0.63914(9) 0.9726(2) 0.0260(4) Uani 1 1 d . . . . .
C2 C 0.7135(4) 0.57994(9) 1.0249(3) 0.0253(4) Uani 1 1 d . . . . .
H2 H 0.886348 0.579717 0.985810 0.030 Uiso 1 1 calc R U . . .
C3 C 0.5368(5) 0.52963(10) 0.9351(3) 0.0316(5) Uani 1 1 d . . . . .
H3A H 0.624514 0.491771 0.971076 0.047 Uiso 1 1 calc R U . . .
H3B H 0.512447 0.533950 0.812283 0.047 Uiso 1 1 calc R U . . .
H3C H 0.360194 0.530913 0.964255 0.047 Uiso 1 1 calc R U . . .
C4 C 0.7837(4) 0.57526(8) 1.2173(3) 0.0240(4) Uani 1 1 d . . . . .
C5 C 0.6280(4) 0.54270(9) 1.3051(3) 0.0268(4) Uani 1 1 d . . . . .
H5 H 0.471492 0.522653 1.244301 0.032 Uiso 1 1 calc R U . . .
C6 C 0.6989(5) 0.53923(10) 1.4802(3) 0.0304(5) Uani 1 1 d . . . . .
H6 H 0.591470 0.516545 1.538292 0.036 Uiso 1 1 calc R U . . .
C7 C 0.9251(5) 0.56853(10) 1.5714(3) 0.0321(5) Uani 1 1 d . . . . .
H7 H 0.972955 0.566173 1.691543 0.039 Uiso 1 1 calc R U . . .
C8 C 1.0806(5) 0.60133(10) 1.4851(3) 0.0337(5) Uani 1 1 d . . . . .
H8 H 1.235639 0.621680 1.546547 0.040 Uiso 1 1 calc R U . . .
C9 C 1.0117(5) 0.60467(10) 1.3101(3) 0.0300(5) Uani 1 1 d . . . . .
H9 H 1.120487 0.627171 1.252494 0.036 Uiso 1 1 calc R U . . .
C10 C 0.6261(4) 0.74125(10) 0.8866(3) 0.0264(4) Uani 1 1 d . . . . .
H10 H 0.494891 0.751278 0.957240 0.032 Uiso 1 1 calc R U . . .
C11 C 0.8576(4) 0.78618(9) 0.9289(3) 0.0266(4) Uani 1 1 d . . . . .
H11A H 0.975565 0.781379 0.848196 0.032 Uiso 1 1 calc R U . . .
H11B H 0.967805 0.778189 1.044150 0.032 Uiso 1 1 calc R U . . .
C12 C 0.7536(4) 0.84999(9) 0.9205(3) 0.0285(4) Uani 1 1 d . . . . .
H12A H 0.604066 0.854270 0.818857 0.034 Uiso 1 1 calc R U . . .
H12B H 0.678856 0.857569 1.020980 0.034 Uiso 1 1 calc R U . . .
C13 C 0.9686(4) 0.89689(10) 0.9138(3) 0.0302(5) Uani 1 1 d . . . . .
H13A H 0.897499 0.936138 0.935189 0.036 Uiso 1 1 calc R U . . .
H13B H 1.130466 0.889006 1.005354 0.036 Uiso 1 1 calc R U . . .
C14 C 1.0518(4) 0.89838(9) 0.7443(3) 0.0292(4) Uani 1 1 d . . . . .
H14A H 1.100510 0.857885 0.716456 0.035 Uiso 1 1 calc R U . . .
H14B H 1.215316 0.923230 0.756694 0.035 Uiso 1 1 calc R U . . .
C15 C 0.8331(4) 0.92215(10) 0.5956(3) 0.0307(5) Uani 1 1 d . . . . .
H15A H 0.653583 0.909449 0.610400 0.037 Uiso 1 1 calc R U . . .
H15B H 0.837522 0.965817 0.598387 0.037 Uiso 1 1 calc R U . . .
C16 C 0.8678(5) 0.90118(10) 0.4225(3) 0.0335(5) Uani 1 1 d . . . . .
H16A H 1.051377 0.911980 0.410788 0.040 Uiso 1 1 calc R U . . .
H16B H 0.736372 0.922375 0.333165 0.040 Uiso 1 1 calc R U . . .
C17 C 0.8283(5) 0.83464(11) 0.3930(3) 0.0318(5) Uani 1 1 d . . . . .
H17A H 0.889882 0.823897 0.289649 0.038 Uiso 1 1 calc R U . . .
H17B H 0.945135 0.813532 0.489407 0.038 Uiso 1 1 calc R U . . .
C18 C 0.5378(5) 0.81313(11) 0.3733(3) 0.0327(5) Uani 1 1 d . . . . .
H18A H 0.431014 0.825053 0.260303 0.039 Uiso 1 1 calc R U . . .
H18B H 0.458549 0.832959 0.459311 0.039 Uiso 1 1 calc R U . . .
C19 C 0.5123(5) 0.74638(11) 0.3921(3) 0.0334(5) Uani 1 1 d . . . . .
H19A H 0.604764 0.726494 0.312486 0.040 Uiso 1 1 calc R U . . .
H19B H 0.318709 0.735501 0.359400 0.040 Uiso 1 1 calc R U . . .
C20 C 0.6313(4) 0.72343(10) 0.5714(3) 0.0294(4) Uani 1 1 d . . . . .
H20A H 0.637735 0.679787 0.568393 0.035 Uiso 1 1 calc R U . . .
H20B H 0.819186 0.737945 0.609172 0.035 Uiso 1 1 calc R U . . .
C21 C 0.4703(4) 0.74244(10) 0.7002(3) 0.0266(4) Uani 1 1 d . . . . .
H21A H 0.310767 0.716348 0.687639 0.032 Uiso 1 1 calc R U . . .
H21B H 0.403028 0.783054 0.672105 0.032 Uiso 1 1 calc R U . . .
N1 N 0.7300(4) 0.68206(8) 0.9357(2) 0.0266(4) Uani 1 1 d . . . . .
H1 H 0.895(7) 0.6751(14) 0.940(4) 0.036(7) Uiso 1 1 d . . . . .
O1 O 0.3302(3) 0.64611(7) 0.9680(2) 0.0322(4) Uani 1 1 d . . . . .

loop_
_atom_site_aniso_label
_atom_site_aniso_U_11
_atom_site_aniso_U_22
_atom_site_aniso_U_33
_atom_site_aniso_U_23
_atom_site_aniso_U_13
_atom_site_aniso_U_12
C1 0.0247(10) 0.0278(11) 0.0265(9) 0.0046(8) 0.0080(7) 0.0017(8)
C2 0.0236(10) 0.0263(10) 0.0274(10) 0.0045(8) 0.0084(8) 0.0030(8)
C3 0.0367(12) 0.0282(11) 0.0281(10) 0.0012(8) 0.0038(9) 0.0019(9)
C4 0.0220(9) 0.0201(9) 0.0297(10) 0.0011(7) 0.0057(7) 0.0046(7)
C5 0.0227(10) 0.0275(10) 0.0301(10) 0.0003(8) 0.0058(8) 0.0005(8)
C6 0.0303(11) 0.0338(11) 0.0288(10) 0.0034(9) 0.0105(8) 0.0019(9)
C7 0.0315(11) 0.0349(12) 0.0280(10) -0.0032(9) 0.0029(8) 0.0098(9)
C8 0.0263(11) 0.0308(11) 0.0400(12) -0.0082(9) -0.0006(9) -0.0012(9)
C9 0.0248(10) 0.0260(10) 0.0397(12) 0.0012(8) 0.0084(9) -0.0015(8)
C10 0.0228(10) 0.0255(10) 0.0323(10) 0.0062(8) 0.0088(8) 0.0043(8)
C11 0.0225(10) 0.0270(10) 0.0298(10) 0.0029(8) 0.0054(7) 0.0035(8)
C12 0.0285(10) 0.0272(11) 0.0307(10) 0.0017(8) 0.0089(8) 0.0049(8)
C13 0.0301(11) 0.0225(10) 0.0351(11) -0.0031(8) 0.0017(8) 0.0022(9)
C14 0.0227(10) 0.0237(10) 0.0404(12) 0.0023(9) 0.0055(8) 0.0021(8)
C15 0.0278(11) 0.0251(10) 0.0395(12) 0.0059(9) 0.0086(9) 0.0036(8)
C16 0.0310(11) 0.0346(12) 0.0366(12) 0.0094(9) 0.0111(9) 0.0029(9)
C17 0.0285(11) 0.0365(12) 0.0316(11) 0.0007(9) 0.0094(8) 0.0036(9)
C18 0.0274(11) 0.0383(12) 0.0299(10) 0.0058(8) 0.0015(8) 0.0023(9)
C19 0.0321(11) 0.0368(12) 0.0296(10) -0.0032(9) 0.0033(8) -0.0033(9)
C20 0.0275(11) 0.0255(10) 0.0352(11) 0.0011(8) 0.0072(8) 0.0037(8)
C21 0.0205(9) 0.0253(9) 0.0337(11) 0.0023(8) 0.0053(8) 0.0025(8)
N1 0.0197(9) 0.0277(9) 0.0338(9) 0.0080(7) 0.0089(7) 0.0035(7)
O1 0.0215(7) 0.0329(8) 0.0439(8) 0.0094(7) 0.0109(6) 0.0026(6)

loop_
_atom_type_symbol
_atom_type_description
_atom_type_scat_dispersion_real
_atom_type_scat_dispersion_imag
_atom_type_scat_source
C C 0.0181 0.0091 'International Tables Vol C Tables 4.2.6.8 and 6.1.1.4'
H H 0.0000 0.0000 'International Tables Vol C Tables 4.2.6.8 and 6.1.1.4'
N N 0.0311 0.0180 'International Tables Vol C Tables 4.2.6.8 and 6.1.1.4'
O O 0.0492 0.0322 'International Tables Vol C Tables 4.2.6.8 and 6.1.1.4'

loop_
_geom_angle_atom_site_label_1
_geom_angle_atom_site_label_2
_geom_angle_atom_site_label_3
_geom_angle
_geom_angle_site_symmetry_1
_geom_angle_site_symmetry_3
_geom_angle_publ_flag
O1 C1 N1 123.15(19) . . ?
O1 C1 C2 121.54(19) . . ?
N1 C1 C2 115.30(17) . . ?
C4 C2 C3 114.23(18) . . ?
C4 C2 C1 109.17(16) . . ?
C3 C2 C1 109.41(18) . . ?
C4 C2 H2 107.9 . . ?
C3 C2 H2 107.9 . . ?
C1 C2 H2 107.9 . . ?
C2 C3 H3A 109.5 . . ?
C2 C3 H3B 109.5 . . ?
H3A C3 H3B 109.5 . . ?
C2 C3 H3C 109.5 . . ?
H3A C3 H3C 109.5 . . ?
H3B C3 H3C 109.5 . . ?
C5 C4 C9 118.41(19) . . ?
C5 C4 C2 122.31(19) . . ?
C9 C4 C2 119.29(18) . . ?
C6 C5 C4 120.7(2) . . ?
C6 C5 H5 119.7 . . ?
C4 C5 H5 119.7 . . ?
C5 C6 C7 120.6(2) . . ?
C5 C6 H6 119.7 . . ?
C7 C6 H6 119.7 . . ?
C6 C7 C8 119.1(2) . . ?
C6 C7 H7 120.4 . . ?
C8 C7 H7 120.4 . . ?
C9 C8 C7 120.6(2) . . ?
C9 C8 H8 119.7 . . ?
C7 C8 H8 119.7 . . ?
C8 C9 C4 120.6(2) . . ?
C8 C9 H9 119.7 . . ?
C4 C9 H9 119.7 . . ?
N1 C10 C11 109.69(17) . . ?
N1 C10 C21 110.87(18) . . ?
C11 C10 C21 113.82(17) . . ?
N1 C10 H10 107.4 . . ?
C11 C10 H10 107.4 . . ?
C21 C10 H10 107.4 . . ?
C10 C11 C12 112.10(17) . . ?
C10 C11 H11A 109.2 . . ?
C12 C11 H11A 109.2 . . ?
C10 C11 H11B 109.2 . . ?
C12 C11 H11B 109.2 . . ?
H11A C11 H11B 107.9 . . ?
C13 C12 C11 114.40(18) . . ?
C13 C12 H12A 108.7 . . ?
C11 C12 H12A 108.7 . . ?
C13 C12 H12B 108.7 . . ?
C11 C12 H12B 108.7 . . ?
H12A C12 H12B 107.6 . . ?
C14 C13 C12 113.14(18) . . ?
C14 C13 H13A 109.0 . . ?
C12 C13 H13A 109.0 . . ?
C14 C13 H13B 109.0 . . ?
C12 C13 H13B 109.0 . . ?
H13A C13 H13B 107.8 . . ?
C13 C14 C15 114.44(19) . . ?
C13 C14 H14A 108.6 . . ?
C15 C14 H14A 108.6 . . ?
C13 C14 H14B 108.6 . . ?
C15 C14 H14B 108.6 . . ?
H14A C14 H14B 107.6 . . ?
C16 C15 C14 113.33(19) . . ?
C16 C15 H15A 108.9 . . ?
C14 C15 H15A 108.9 . . ?
C16 C15 H15B 108.9 . . ?
C14 C15 H15B 108.9 . . ?
H15A C15 H15B 107.7 . . ?
C15 C16 C17 114.21(18) . . ?
C15 C16 H16A 108.7 . . ?
C17 C16 H16A 108.7 . . ?
C15 C16 H16B 108.7 . . ?
C17 C16 H16B 108.7 . . ?
H16A C16 H16B 107.6 . . ?
C18 C17 C16 114.76(19) . . ?
C18 C17 H17A 108.6 . . ?
C16 C17 H17A 108.6 . . ?
C18 C17 H17B 108.6 . . ?
C16 C17 H17B 108.6 . . ?
H17A C17 H17B 107.6 . . ?
C17 C18 C19 114.03(19) . . ?
C17 C18 H18A 108.7 . . ?
C19 C18 H18A 108.7 . . ?
C17 C18 H18B 108.7 . . ?
C19 C18 H18B 108.7 . . ?
H18A C18 H18B 107.6 . . ?
C18 C19 C20 113.98(18) . . ?
C18 C19 H19A 108.8 . . ?
C20 C19 H19A 108.8 . . ?
C18 C19 H19B 108.8 . . ?
C20 C19 H19B 108.8 . . ?
H19A C19 H19B 107.7 . . ?
C21 C20 C19 113.34(18) . . ?
C21 C20 H20A 108.9 . . ?
C19 C20 H20A 108.9 . . ?
C21 C20 H20B 108.9 . . ?
C19 C20 H20B 108.9 . . ?
H20A C20 H20B 107.7 . . ?
C20 C21 C10 115.56(17) . . ?
C20 C21 H21A 108.4 . . ?
C10 C21 H21A 108.4 . . ?
C20 C21 H21B 108.4 . . ?
C10 C21 H21B 108.4 . . ?
H21A C21 H21B 107.5 . . ?
C1 N1 C10 121.91(18) . . ?
C1 N1 H1 120(2) . . ?
C10 N1 H1 118(2) . . ?

loop_
_geom_bond_atom_site_label_1
_geom_bond_atom_site_label_2
_geom_bond_distance
_geom_bond_site_symmetry_2
_geom_bond_publ_flag
C1 O1 1.229(3) . ?
C1 N1 1.340(3) . ?
C1 C2 1.536(3) . ?
C2 C4 1.523(3) . ?
C2 C3 1.529(3) . ?
C2 H2 1.0000 . ?
C3 H3A 0.9800 . ?
C3 H3B 0.9800 . ?
C3 H3C 0.9800 . ?
C4 C5 1.391(3) . ?
C4 C9 1.398(3) . ?
C5 C6 1.386(3) . ?
C5 H5 0.9500 . ?
C6 C7 1.386(3) . ?
C6 H6 0.9500 . ?
C7 C8 1.386(4) . ?
C7 H7 0.9500 . ?
C8 C9 1.384(4) . ?
C8 H8 0.9500 . ?
C9 H9 0.9500 . ?
C10 N1 1.463(3) . ?
C10 C11 1.535(3) . ?
C10 C21 1.538(3) . ?
C10 H10 1.0000 . ?
C11 C12 1.536(3) . ?
C11 H11A 0.9900 . ?
C11 H11B 0.9900 . ?
C12 C13 1.534(3) . ?
C12 H12A 0.9900 . ?
C12 H12B 0.9900 . ?
C13 C14 1.529(3) . ?
C13 H13A 0.9900 . ?
C13 H13B 0.9900 . ?
C14 C15 1.538(3) . ?
C14 H14A 0.9900 . ?
C14 H14B 0.9900 . ?
C15 C16 1.531(3) . ?
C15 H15A 0.9900 . ?
C15 H15B 0.9900 . ?
C16 C17 1.533(3) . ?
C16 H16A 0.9900 . ?
C16 H16B 0.9900 . ?
C17 C18 1.528(3) . ?
C17 H17A 0.9900 . ?
C17 H17B 0.9900 . ?
C18 C19 1.529(4) . ?
C18 H18A 0.9900 . ?
C18 H18B 0.9900 . ?
C19 C20 1.532(3) . ?
C19 H19A 0.9900 . ?
C19 H19B 0.9900 . ?
C20 C21 1.529(3) . ?
C20 H20A 0.9900 . ?
C20 H20B 0.9900 . ?
C21 H21A 0.9900 . ?
C21 H21B 0.9900 . ?
N1 H1 0.85(4) . ?

loop_
_geom_torsion_atom_site_label_1
_geom_torsion_atom_site_label_2
_geom_torsion_atom_site_label_3
_geom_torsion_atom_site_label_4
_geom_torsion
_geom_torsion_site_symmetry_1
_geom_torsion_site_symmetry_2
_geom_torsion_site_symmetry_3
_geom_torsion_site_symmetry_4
_geom_torsion_publ_flag
O1 C1 C2 C4 -80.4(3) . . . . ?
N1 C1 C2 C4 98.6(2) . . . . ?
O1 C1 C2 C3 45.3(3) . . . . ?
N1 C1 C2 C3 -135.71(19) . . . . ?
C3 C2 C4 C5 -22.6(3) . . . . ?
C1 C2 C4 C5 100.3(2) . . . . ?
C3 C2 C4 C9 157.6(2) . . . . ?
C1 C2 C4 C9 -79.6(2) . . . . ?
C9 C4 C5 C6 -0.5(3) . . . . ?
C2 C4 C5 C6 179.68(19) . . . . ?
C4 C5 C6 C7 0.5(3) . . . . ?
C5 C6 C7 C8 -0.2(3) . . . . ?
C6 C7 C8 C9 -0.2(3) . . . . ?
C7 C8 C9 C4 0.3(3) . . . . ?
C5 C4 C9 C8 0.1(3) . . . . ?
C2 C4 C9 C8 179.9(2) . . . . ?
N1 C10 C11 C12 -166.35(16) . . . . ?
C21 C10 C11 C12 68.8(2) . . . . ?
C10 C11 C12 C13 -164.31(18) . . . . ?
C11 C12 C13 C14 71.5(2) . . . . ?
C12 C13 C14 C15 70.1(2) . . . . ?
C13 C14 C15 C16 -156.81(19) . . . . ?
C14 C15 C16 C17 66.1(3) . . . . ?
C15 C16 C17 C18 69.6(3) . . . . ?
C16 C17 C18 C19 -164.28(18) . . . . ?
C17 C18 C19 C20 67.6(3) . . . . ?
C18 C19 C20 C21 69.0(3) . . . . ?
C19 C20 C21 C10 -158.45(19) . . . . ?
N1 C10 C21 C20 -58.4(2) . . . . ?
C11 C10 C21 C20 65.9(2) . . . . ?
O1 C1 N1 C10 0.0(3) . . . . ?
C2 C1 N1 C10 -178.95(17) . . . . ?
C11 C10 N1 C1 154.79(19) . . . . ?
C21 C10 N1 C1 -78.7(2) . . . . ?
